data_2009049
loop_
_publ_author_name
'Yuge, Hidetaka'
'Miyamoto, Takeshi Ken'

_publ_section_title
;Bis(cyclohexane-1,3-dionato)-<i>C</i>^2^,<i>O</i>^1^-(ethylenediamine-<i>N</i>,<i>N</i>')platinum(II)
 trihydrate and
 bis(cyclohexane-1,3-dionato)-<i>C</i>^2^,<i>O</i>^1^-(<i>N</i>,<i>N</i>-dimethylethylenediamine-<i>N</i>,<i>N</i>')platinum(II)
;
_journal_issue 10
_journal_name_full 'Acta Crystallographica Section C'
_journal_page_first 1617
_journal_page_last 1620
_journal_paper_doi 10.1107/S0108270199008069
_journal_volume 55
_journal_year 1999
_chemical_formula_iupac '[Pt (C4 H12 N2) (C6 H7 O2)2]'
_chemical_formula_moiety 'C16 H26 N2 O4 Pt'
_chemical_formula_sum 'C16 H26 N2 O4 Pt'
_chemical_formula_weight 505.48
_chemical_name_systematic
;
 ?
;
_space_group_IT_number 19
_symmetry_cell_setting orthorhombic
_symmetry_space_group_name_Hall 'P 2ac 2ab'
_symmetry_space_group_name_H-M 'P 21 21 21'
_audit_creation_method SHELXL97
_cell_angle_alpha 90.00
_cell_angle_beta 90.00
_cell_angle_gamma 90.00
_cell_formula_units_Z 4
_cell_length_a 12.630(3)
_cell_length_b 14.938(3)
_cell_length_c 9.2760(10)
_cell_measurement_reflns_used 25
_cell_measurement_temperature 296(2)
_cell_measurement_theta_max 19.2
_cell_measurement_theta_min 15.6
_cell_volume 1750.1(6)
_computing_cell_refinement 'MSC/AFC Diffractometer Control Software'
_computing_data_collection
;
MSC/AFC Diffractometer Control Software (Molecular Structure Corporation,
1993a)
;
_computing_data_reduction 'TEXSAN (Molecular Structure Corporation, 1993b)'
_computing_molecular_graphics 'ORTEPIII (Burnett & Johnson, 1996)'
_computing_publication_material SHELXL97
_computing_structure_refinement 'SHELXL97 (Sheldrick, 1997)'
_computing_structure_solution 'SHELXS97 (Sheldrick, 1990)'
_diffrn_ambient_temperature 296(2)
_diffrn_measured_fraction_theta_full 1.000
_diffrn_measured_fraction_theta_max 1.000
_diffrn_measurement_device_type 'Rigaku AFC-7R'
_diffrn_measurement_method \w/2\q
_diffrn_radiation_monochromator graphite
_diffrn_radiation_source 'rotating Mo anticathode'
_diffrn_radiation_type MoK\a
_diffrn_radiation_wavelength 0.71069
_diffrn_reflns_av_R_equivalents 0.036
_diffrn_reflns_av_sigmaI/netI 0.047
_diffrn_reflns_limit_h_max 17
_diffrn_reflns_limit_h_min 0
_diffrn_reflns_limit_k_max 21
_diffrn_reflns_limit_k_min 0
_diffrn_reflns_limit_l_max 13
_diffrn_reflns_limit_l_min -13
_diffrn_reflns_number 5478
_diffrn_reflns_theta_full 30.02
_diffrn_reflns_theta_max 30
_diffrn_reflns_theta_min 2.11
_diffrn_standards_decay_% 0.5
_diffrn_standards_interval_count 150
_diffrn_standards_number 3
_exptl_absorpt_coefficient_mu 8.039
_exptl_absorpt_correction_T_max 0.448
_exptl_absorpt_correction_T_min 0.213
_exptl_absorpt_correction_type \y-scan
_exptl_absorpt_process_details '(North et al., 1968)'
_exptl_crystal_colour yellow
_exptl_crystal_density_diffrn 1.919
_exptl_crystal_density_meas 1.91
_exptl_crystal_density_method 'flotation in CCl~4~/CHBr~3~'
_exptl_crystal_description 'rhombic plate'
_exptl_crystal_F_000 984
_exptl_crystal_size_max 0.25
_exptl_crystal_size_mid 0.10
_exptl_crystal_size_min 0.10
_refine_diff_density_max 0.66
_refine_diff_density_min -0.84
_refine_ls_abs_structure_details '(Flack, 1983)'
_refine_ls_abs_structure_Flack 0.040(12)
_refine_ls_extinction_method none
_refine_ls_goodness_of_fit_ref 1.021
_refine_ls_hydrogen_treatment mixed
_refine_ls_matrix_type full
_refine_ls_number_parameters 208
_refine_ls_number_reflns 5104
_refine_ls_number_restraints 0
_refine_ls_restrained_S_all 1.021
_refine_ls_R_factor_all 0.036
_refine_ls_R_factor_gt 0.029
_refine_ls_shift/su_max 0.001
_refine_ls_shift/su_mean 0.000
_refine_ls_structure_factor_coef Fsqd
_refine_ls_weighting_details 'calc w = 1/[\s^2^(Fo^2^)+(0.0272P)^2^+0.0057P] where P=(Fo^2^+2Fc^2^)/3'
_refine_ls_weighting_scheme calc
_refine_ls_wR_factor_ref 0.068
_reflns_number_gt 4715
_reflns_number_total 5104
_reflns_threshold_expression I>2\s(I)
_cod_data_source_file ob1013.cif
_cod_data_source_block 2
_cod_original_cell_volume 1750.0(5)
_cod_database_code 2009049

loop_
_symmetry_equiv_pos_as_xyz
'x, y, z'
'-x+1/2, -y, z+1/2'
'x+1/2, -y+1/2, -z'
'-x, y+1/2, -z+1/2'

loop_
_atom_site_label
_atom_site_fract_x
_atom_site_fract_y
_atom_site_fract_z
_atom_site_U_iso_or_equiv
_atom_site_adp_type
_atom_site_calc_flag
_atom_site_refinement_flags
_atom_site_occupancy
_atom_site_disorder_assembly
_atom_site_disorder_group
_atom_site_type_symbol
Pt .401606(15) .592074(12) .46419(2) .02448(5) Uani d . 1 . . Pt
O11 .4125(5) .4036(4) .6941(7) .0764(18) Uani d . 1 . . O
O13 .5526(5) .4295(5) .2481(6) .0758(19) Uani d . 1 . . O
O21 .5186(3) .6420(3) .3324(4) .0323(9) Uani d . 1 . . O
O23 .3237(4) .5870(4) -.0909(5) .0520(12) Uani d . 1 . . O
N1 .3259(4) .7189(3) .4740(6) .0335(10) Uani d . 1 . . N
N2 .2805(4) .5523(3) .5909(5) .0330(10) Uani d . 1 . . N
H5 .2567 .4985 .5616 .040 Uiso calc R 1 . . H
H6 .3027 .5471 .6828 .040 Uiso calc R 1 . . H
C1 .2448(6) .7102(4) .5908(7) .0445(16) Uani d . 1 . . C
H1 .1911 .7561 .5796 .053 Uiso calc R 1 . . H
H2 .2781 .7180 .6842 .053 Uiso calc R 1 . . H
C2 .1947(5) .6190(4) .5820(7) .0434(15) Uani d . 1 . . C
H3 .1451 .6107 .6608 .052 Uiso calc R 1 . . H
H4 .1566 .6125 .4918 .052 Uiso calc R 1 . . H
C3 .4003(6) .7912(4) .5121(7) .0469(15) Uani d . 1 . . C
H7 .4346 .7770 .6015 .056 Uiso calc R 1 . . H
H8 .3622 .8465 .5219 .056 Uiso calc R 1 . . H
H9 .4525 .7972 .4375 .056 Uiso calc R 1 . . H
C4 .2747(6) .7432(4) .3356(7) .0471(17) Uani d . 1 . . C
H10 .2257 .6971 .3083 .056 Uiso calc R 1 . . H
H11 .3278 .7495 .2622 .056 Uiso calc R 1 . . H
H12 .2375 .7988 .3467 .056 Uiso calc R 1 . . H
C11 .4796(6) .4394(4) .6187(8) .0438(15) Uani d . 1 . . C
C12 .4613(4) .4603(4) .4640(8) .0354(12) Uani d . 1 . . C
H120 .4073 .4197 .4256 .042 Uiso calc R 1 . . H
C13 .5559(6) .4560(5) .3724(8) .0440(15) Uani d . 1 . . C
C14 .6610(6) .4849(6) .4359(9) .060(2) Uani d . 1 . . C
H141 .7092 .4344 .4343 .072 Uiso calc R 1 . . H
H142 .6911 .5314 .3755 .072 Uiso calc R 1 . . H
C15 .6531(7) .5194(6) .5878(10) .070(3) Uani d . 1 . . C
H151 .7237 .5236 .6283 .084 Uiso calc R 1 . . H
H152 .6231 .5791 .5860 .084 Uiso calc R 1 . . H
C16 .5876(7) .4621(6) .6815(8) .063(2) Uani d . 1 . . C
H161 .5776 .4921 .7732 .076 Uiso calc R 1 . . H
H162 .6255 .4068 .7000 .076 Uiso calc R 1 . . H
C21 .5060(5) .6439(4) .1944(6) .0291(11) Uani d . 1 . . C
C22 .4211(5) .6066(4) .1236(6) .0378(14) Uani d . 1 . . C
H220 .3738 .5719 .1763 .045 Uiso calc R 1 . . H
C23 .4020(5) .6187(4) -.0277(6) .0364(11) Uani d . 1 . . C
C24 .4795(6) .6757(5) -.1102(7) .0514(18) Uani d . 1 . . C
H241 .4543 .7370 -.1116 .062 Uiso calc R 1 . . H
H242 .4828 .6547 -.2091 .062 Uiso calc R 1 . . H
C25 .5891(6) .6735(6) -.0461(7) .061(2) Uani d . 1 . . C
H251 .6333 .7166 -.0960 .074 Uiso calc R 1 . . H
H252 .6195 .6146 -.0611 .074 Uiso calc R 1 . . H
C26 .5897(6) .6946(5) .1143(7) .0448(15) Uani d . 1 . . C
H261 .6586 .6797 .1540 .054 Uiso calc R 1 . . H
H262 .5785 .7583 .1278 .054 Uiso calc R 1 . . H

loop_
_atom_site_aniso_label
_atom_site_aniso_U_11
_atom_site_aniso_U_22
_atom_site_aniso_U_33
_atom_site_aniso_U_12
_atom_site_aniso_U_13
_atom_site_aniso_U_23
Pt .02634(8) .02657(8) .02052(7) -.00181(8) .00075(8) -.00026(8)
O11 .076(4) .066(3) .088(4) .011(4) .023(3) .042(3)
O13 .084(4) .091(5) .052(3) .032(4) -.001(3) -.028(3)
O21 .031(2) .042(2) .0239(17) -.0113(18) -.0002(16) .0000(17)
O23 .048(3) .075(3) .032(2) -.018(3) -.0087(19) .004(3)
N1 .040(2) .030(2) .030(2) .0053(19) -.002(2) -.002(2)
N2 .034(2) .039(3) .026(2) -.004(2) .0055(19) .0037(19)
C1 .052(4) .042(4) .039(3) .022(3) .011(3) .001(3)
C2 .033(3) .054(4) .043(3) .007(3) .013(3) .001(3)
C3 .067(4) .033(3) .041(3) -.004(3) -.007(4) .002(2)
C4 .066(5) .038(3) .038(3) .013(3) -.012(3) -.001(3)
C11 .053(4) .032(3) .046(4) .001(3) .006(3) .005(3)
C12 .033(3) .025(2) .048(3) .001(2) .001(3) -.008(3)
C13 .047(4) .041(3) .044(4) .013(3) -.003(3) -.008(3)
C14 .038(4) .084(6) .057(5) .006(4) .004(3) .008(4)
C15 .058(5) .071(6) .080(6) -.013(4) -.032(5) .016(5)
C16 .076(6) .064(5) .049(4) .000(5) -.030(4) .015(4)
C21 .031(3) .033(3) .024(2) -.002(2) .004(2) -.001(2)
C22 .043(3) .047(4) .023(2) -.016(3) .002(2) .003(2)
C23 .039(3) .044(3) .027(2) .002(3) .004(3) -.001(2)
C24 .054(4) .068(5) .033(3) -.018(4) .001(3) .012(3)
C25 .045(4) .110(6) .029(3) -.019(4) .011(3) .003(4)
C26 .045(4) .055(4) .034(3) -.018(3) .002(3) .003(3)

loop_
_atom_type_symbol
_atom_type_description
_atom_type_scat_dispersion_real
_atom_type_scat_dispersion_imag
_atom_type_scat_source
Pt Pt -1.7033 8.3905 'International Tables Vol C Tables 4.2.6.8 and 6.1.1.4'
O O 0.0106 0.0060 'International Tables Vol C Tables 4.2.6.8 and 6.1.1.4'
N N 0.0061 0.0033 'International Tables Vol C Tables 4.2.6.8 and 6.1.1.4'
C C 0.0033 0.0016 'International Tables Vol C Tables 4.2.6.8 and 6.1.1.4'
H H 0.0000 0.0000 'International Tables Vol C Tables 4.2.6.8 and 6.1.1.4'

loop_
_geom_angle_atom_site_label_1
_geom_angle_atom_site_label_2
_geom_angle_atom_site_label_3
_geom_angle
_geom_angle_publ_flag
C12 Pt N1 173.7(2) yes
C12 Pt N2 89.8(2) yes
C12 Pt O21 94.6(2) yes
O21 Pt N1 91.5(2) yes
O21 Pt N2 175.4(2) yes
N1 Pt N2 84.1(2) yes
Pt C12 C13 109.5(4) yes
Pt C12 C11 104.5(4) yes
Pt O21 C21 120.5(3) yes
Pt N1 C1 105.2(4) no
Pt N1 C3 112.1(4) no
Pt N1 C4 112.2(4) no
Pt N2 C2 109.0(4) no
N1 C1 C2 109.1(5) no
N2 C2 C1 107.4(5) no
C1 N1 C3 109.0(5) no
C1 N1 C4 110.5(5) no
C3 N1 C4 107.8(5) no
O11 C11 C12 122.5(7) yes
O11 C11 C16 120.0(7) no
O13 C13 C12 122.3(7) yes
O13 C13 C14 119.4(7) no
C16 C11 C12 117.5(6) no
C11 C12 C13 115.1(6) yes
C12 C13 C14 118.4(6) no
C13 C14 C15 113.8(7) no
C14 C15 C16 113.1(8) no
C15 C16 C11 114.0(6) no
O21 C21 C22 124.2(5) yes
O21 C21 C26 114.5(5) no
O23 C23 C22 123.1(6) yes
O23 C23 C24 119.5(6) no
C26 C21 C22 121.2(5) no
C21 C22 C23 123.2(6) yes
C22 C23 C24 117.3(6) no
C23 C24 C25 112.6(6) no
C24 C25 C26 112.7(7) no
C25 C26 C21 112.2(6) no
C2 N2 H5 109.9 no
Pt N2 H5 109.9 no
C2 N2 H6 109.9 no
Pt N2 H6 109.9 no
H5 N2 H6 108.3 no
N1 C1 H1 109.9 no
C2 C1 H1 109.9 no
N1 C1 H2 109.9 no
C2 C1 H2 109.9 no
H1 C1 H2 108.3 no
N2 C2 H3 110.2 no
C1 C2 H3 110.2 no
N2 C2 H4 110.2 no
C1 C2 H4 110.2 no
H3 C2 H4 108.5 no
N1 C3 H7 109.5 no
N1 C3 H8 109.5 no
H7 C3 H8 109.5 no
N1 C3 H9 109.5 no
H7 C3 H9 109.5 no
H8 C3 H9 109.5 no
N1 C4 H10 109.5 no
N1 C4 H11 109.5 no
H10 C4 H11 109.5 no
N1 C4 H12 109.5 no
H10 C4 H12 109.5 no
H11 C4 H12 109.5 no
C13 C12 H120 109.2 no
C11 C12 H120 109.2 no
Pt C12 H120 109.2 no
C15 C14 H141 108.8 no
C13 C14 H141 108.8 no
C15 C14 H142 108.8 no
C13 C14 H142 108.8 no
H141 C14 H142 107.7 no
C16 C15 H151 109.0 no
C14 C15 H151 109.0 no
C16 C15 H152 109.0 no
C14 C15 H152 109.0 no
H151 C15 H152 107.8 no
C15 C16 H161 108.8 no
C11 C16 H161 108.8 no
C15 C16 H162 108.8 no
C11 C16 H162 108.8 no
H161 C16 H162 107.7 no
C21 C22 H220 118.4 no
C23 C22 H220 118.4 no
C23 C24 H241 109.1 no
C25 C24 H241 109.1 no
C23 C24 H242 109.1 no
C25 C24 H242 109.1 no
H241 C24 H242 107.8 no
C24 C25 H251 109.0 no
C26 C25 H251 109.0 no
C24 C25 H252 109.0 no
C26 C25 H252 109.0 no
H251 C25 H252 107.8 no
C21 C26 H261 109.2 no
C25 C26 H261 109.2 no
C21 C26 H262 109.2 no
C25 C26 H262 109.2 no
H261 C26 H262 107.9 no

loop_
_geom_bond_atom_site_label_1
_geom_bond_atom_site_label_2
_geom_bond_site_symmetry_2
_geom_bond_distance
_geom_bond_publ_flag
Pt N1 . 2.124(5) yes
Pt N2 . 2.019(5) yes
Pt C12 . 2.108(5) yes
Pt O21 . 2.058(4) yes
N1 C1 . 1.496(8) no
N2 C2 . 1.475(8) no
N1 C3 . 1.475(8) no
N1 C4 . 1.482(8) no
C1 C2 . 1.505(9) no
O11 C11 . 1.222(8) yes
O13 C13 . 1.220(8) yes
C11 C12 . 1.487(10) yes
C11 C16 . 1.521(11) no
C12 C13 . 1.467(9) yes
C13 C14 . 1.515(10) no
C14 C15 . 1.503(13) no
C15 C16 . 1.474(12) no
O21 C21 . 1.290(6) yes
O23 C23 . 1.243(7) yes
C21 C22 . 1.375(8) yes
C21 C26 . 1.498(8) no
C22 C23 . 1.436(8) yes
C23 C24 . 1.505(9) no
C24 C25 . 1.507(10) no
C25 C26 . 1.521(9) no
N2 H5 . .9000 no
N2 H6 . .9000 no
C1 H1 . .9700 no
C1 H2 . .9700 no
C2 H3 . .9700 no
C2 H4 . .9700 no
C3 H7 . .9600 no
C3 H8 . .9600 no
C3 H9 . .9600 no
C4 H10 . .9600 no
C4 H11 . .9600 no
C4 H12 . .9600 no
C12 H120 . .9800 no
C14 H141 . .9700 no
C14 H142 . .9700 no
C15 H151 . .9700 no
C15 H152 . .9700 no
C16 H161 . .9700 no
C16 H162 . .9700 no
C22 H220 . .9300 no
C24 H241 . .9700 no
C24 H242 . .9700 no
C25 H251 . .9700 no
C25 H252 . .9700 no
C26 H261 . .9700 no
C26 H262 . .9700 no

loop_
_geom_hbond_atom_site_label_D
_geom_hbond_atom_site_label_H
_geom_hbond_atom_site_label_A
_geom_hbond_site_symmetry_A
_geom_hbond_distance_DH
_geom_hbond_distance_HA
_geom_hbond_distance_DA
_geom_hbond_angle_DHA
_geom_hbond_publ_flag
N2 H5 O23 2_565 0.90 2.16 2.985(7) 152 yes
N2 H6 O23 1_556 0.90 2.20 3.046(7) 157 yes

loop_
_geom_torsion_atom_site_label_1
_geom_torsion_atom_site_label_2
_geom_torsion_atom_site_label_3
_geom_torsion_atom_site_label_4
_geom_torsion
_geom_torsion_publ_flag
N2 Pt O21 C21 -76(2) no
C12 Pt O21 C21 91.5(5) no
N1 Pt O21 C21 -87.0(5) no
N2 Pt N1 C3 130.5(4) no
O21 Pt N1 C3 -50.4(4) no
C12 Pt N1 C3 144(2) no
N2 Pt N1 C4 -108.1(5) no
O21 Pt N1 C4 71.1(4) no
C12 Pt N1 C4 -95(2) no
N2 Pt N1 C1 12.1(4) no
O21 Pt N1 C1 -168.7(4) no
C12 Pt N1 C1 25(2) no
O21 Pt N2 C2 7(3) no
C12 Pt N2 C2 -161.2(4) no
N1 Pt N2 C2 17.4(4) no
C3 N1 C1 C2 -159.7(5) no
C4 N1 C1 C2 82.0(6) no
Pt N1 C1 C2 -39.3(6) no
Pt N2 C2 C1 -43.8(6) no
N1 C1 C2 N2 56.2(7) no
O11 C11 C12 C13 -148.1(7) no
C16 C11 C12 C13 30.2(9) no
O11 C11 C12 Pt 91.8(7) no
C16 C11 C12 Pt -89.8(6) no
N2 Pt C12 C13 177.7(5) no
O21 Pt C12 C13 -1.3(5) no
N1 Pt C12 C13 165(2) no
N2 Pt C12 C11 -58.5(4) no
O21 Pt C12 C11 122.5(4) no
N1 Pt C12 C11 -72(2) no
C11 C12 C13 O13 144.5(7) no
Pt C12 C13 O13 -98.2(7) no
C11 C12 C13 C14 -35.0(9) no
Pt C12 C13 C14 82.3(7) no
O13 C13 C14 C15 177.7(8) no
C12 C13 C14 C15 -2.7(11) no
C13 C14 C15 C16 45.9(11) no
C14 C15 C16 C11 -50.6(11) no
O11 C11 C16 C15 -169.4(8) no
C12 C11 C16 C15 12.2(11) no
Pt O21 C21 C22 -6.2(8) yes
Pt O21 C21 C26 171.0(4) no
O21 C21 C22 C23 172.2(6) no
C26 C21 C22 C23 -4.8(10) no
C21 C22 C23 O23 -178.0(6) no
C21 C22 C23 C24 -0.3(9) no
O23 C23 C24 C25 -153.5(7) no
C22 C23 C24 C25 28.7(9) no
C23 C24 C25 C26 -51.9(10) no
O21 C21 C26 C25 164.1(7) no
C22 C21 C26 C25 -18.6(10) no
C24 C25 C26 C21 46.5(10) no
